data_7135169
loop_
_publ_author_name
'Kaulage, Sandeep'
'Shah, Brij'
'Sharma, Himanshu'
'Panday, Rishukumar'
'Vanka, Kumar'
'Khan, Shabana'

_publ_section_title
;
 Silylene-Copper(I) Catalysis: Regioselective Protoboration of Terminal
 Alkynes
;
_journal_name_full 'Chemical Communications'
_journal_paper_doi 10.1039/D5CC06125C
_journal_year 2025
_chemical_formula_moiety 'C42 H65 Cu N3 P Si'
_chemical_formula_sum 'C42 H65 Cu N3 P Si'
_chemical_formula_weight 734.57
_space_group_crystal_system monoclinic
_space_group_IT_number 4
_space_group_name_Hall 'P 2yb'
_space_group_name_H-M_alt 'P 1 21 1'
_atom_sites_solution_hydrogens geom
_atom_sites_solution_primary iterative
_audit_creation_date 2025-07-20
_audit_creation_method
;
Olex2 1.3
(compiled 2020.11.12 svn.r5f609507 for OlexSys, GUI svn.r6408)
;
_audit_update_record
;
2025-08-07 deposited with the CCDC.	2025-11-12 downloaded from the CCDC.
;
_cell_angle_alpha 90
_cell_angle_beta 114.685(3)
_cell_angle_gamma 90
_cell_formula_units_Z 2
_cell_length_a 10.0396(10)
_cell_length_b 19.1146(18)
_cell_length_c 11.9680(11)
_cell_measurement_reflns_used 7030
_cell_measurement_temperature 150.15
_cell_measurement_theta_max 21.36
_cell_measurement_theta_min 2.24
_cell_volume 2086.8(3)
_computing_cell_refinement 'SAINT v8.37A (Bruker, 2015)'
_computing_data_reduction 'SAINT v8.37A (Bruker, 2015)'
_computing_molecular_graphics 'Olex2 1.3 (Dolomanov et al., 2009)'
_computing_publication_material 'Olex2 1.3 (Dolomanov et al., 2009)'
_computing_structure_refinement 'XL  (Sheldrick, 2008)'
_computing_structure_solution 'olex2.solve 1.3 (Bourhis et al., 2015)'
_diffrn_ambient_temperature 150.15
_diffrn_measured_fraction_theta_full 0.995
_diffrn_measured_fraction_theta_max 0.995
_diffrn_measurement_device_type 'Bruker APEX-II CCD'
_diffrn_measurement_method '\f and \w scans'
_diffrn_radiation_type MoK\a
_diffrn_radiation_wavelength 0.71073
_diffrn_reflns_av_R_equivalents 0.1461
_diffrn_reflns_av_unetI/netI 0.1930
_diffrn_reflns_Laue_measured_fraction_full 0.995
_diffrn_reflns_Laue_measured_fraction_max 0.995
_diffrn_reflns_limit_h_max 12
_diffrn_reflns_limit_h_min -11
_diffrn_reflns_limit_k_max 22
_diffrn_reflns_limit_k_min -21
_diffrn_reflns_limit_l_max 14
_diffrn_reflns_limit_l_min -14
_diffrn_reflns_number 22290
_diffrn_reflns_point_group_measured_fraction_full 0.960
_diffrn_reflns_point_group_measured_fraction_max 0.960
_diffrn_reflns_theta_full 25.213
_diffrn_reflns_theta_max 25.213
_diffrn_reflns_theta_min 1.873
_diffrn_source_current 1.0
_diffrn_source_power 0.05
_diffrn_source_voltage 50.0
_diffrn_standards_number 0
_exptl_absorpt_coefficient_mu 0.621
_exptl_absorpt_correction_T_max 0.7452
_exptl_absorpt_correction_T_min 0.5442
_exptl_absorpt_correction_type multi-scan
_exptl_absorpt_process_details
;
SADABS-2016/2 (Bruker,2016/2) was used for absorption correction.
wR2(int) was 0.1306 before and 0.0900 after correction.
The Ratio of minimum to maximum transmission is 0.7303.
The \l/2 correction factor is Not present.
;
_exptl_crystal_colour 'clear colourless'
_exptl_crystal_colour_lustre clear
_exptl_crystal_colour_primary colourless
_exptl_crystal_density_diffrn 1.169
_exptl_crystal_description needle
_exptl_crystal_F_000 792
_exptl_crystal_size_max 0.252
_exptl_crystal_size_mid 0.193
_exptl_crystal_size_min 0.182
_refine_diff_density_max 0.400
_refine_diff_density_min -0.426
_refine_diff_density_rms 0.086
_refine_ls_abs_structure_details
;
 Flack x determined using 1349 quotients [(I+)-(I-)]/[(I+)+(I-)]
 (Parsons, Flack and Wagner, Acta Cryst. B69 (2013) 249-259).
;
_refine_ls_abs_structure_Flack 0.028(15)
_refine_ls_extinction_method none
_refine_ls_goodness_of_fit_ref 0.995
_refine_ls_hydrogen_treatment constr
_refine_ls_matrix_type full
_refine_ls_number_parameters 450
_refine_ls_number_reflns 7212
_refine_ls_number_restraints 7
_refine_ls_restrained_S_all 0.996
_refine_ls_R_factor_all 0.1441
_refine_ls_R_factor_gt 0.0683
_refine_ls_shift/su_max 0.000
_refine_ls_shift/su_mean 0.000
_refine_ls_structure_factor_coef Fsqd
_refine_ls_weighting_details 'w=1/[\s^2^(Fo^2^)+(0.0147P)^2^] where P=(Fo^2^+2Fc^2^)/3'
_refine_ls_weighting_scheme calc
_refine_ls_wR_factor_gt 0.0820
_refine_ls_wR_factor_ref 0.0984
_reflns_Friedel_coverage 0.868
_reflns_Friedel_fraction_full 0.922
_reflns_Friedel_fraction_max 0.922
_reflns_number_gt 4409
_reflns_number_total 7212
_reflns_threshold_expression 'I > 2\s(I)'
_cod_data_source_file d5cc06125c2.cif
_cod_data_source_block C6
_cod_database_code 7135169
_shelx_shelxl_version_number 2018/3
_shelx_space_group_comment
;
The symmetry employed for this shelxl refinement is uniquely defined
by the following loop, which should always be used as a source of
symmetry information in preference to the above space-group names.
They are only intended as comments.
;
_shelx_estimated_absorpt_t_max 0.895
_shelx_estimated_absorpt_t_min 0.859
_olex2_refinement_description
;
1. Fixed Uiso
 At 1.2 times of:
  All C(H) groups
 At 1.5 times of:
  All C(H,H,H) groups
2. Uiso/Uaniso restraints and constraints
Uanis(C5) \\sim Ueq: with sigma of 0.005 and sigma for terminal atoms of 0.1
3.a Ternary CH refined with riding coordinates:
 C16(H16), C19(H19), C28(H28), C31(H31)
3.b Aromatic/amide H refined with riding coordinates:
 C3(H3), C4(H4), C5(H5), C6(H6), C7(H7), C24(H24), C25(H25), C26(H26),
 C36(H36), C38(H38)
3.c Idealised Me refined as rotating group:
 C9(H9A,H9B,H9C), C10(H10A,H10B,H10C), C11(H11A,H11B,H11C), C13(H13A,H13B,
 H13C), C14(H14A,H14B,H14C), C15(H15A,H15B,H15C), C17(H17A,H17B,H17C), C18(H18A,
 H18B,H18C), C20(H20A,H20B,H20C), C21(H21A,H21B,H21C), C29(H29A,H29B,H29C),
 C30(H30A,H30B,H30C), C32(H32A,H32B,H32C), C33(H33A,H33B,H33C), C40(H40A,H40B,
 H40C), C41(H41A,H41B,H41C), C42(H42A,H42B,H42C)
;
_olex2_submission_special_instructions 'No special instructions were received'

loop_
_space_group_symop_operation_xyz
'x, y, z'
'-x, y+1/2, -z'

loop_
_atom_site_label
_atom_site_type_symbol
_atom_site_fract_x
_atom_site_fract_y
_atom_site_fract_z
_atom_site_U_iso_or_equiv
_atom_site_adp_type
_atom_site_occupancy
_atom_site_site_symmetry_order
_atom_site_calc_flag
_atom_site_refinement_flags_posn
_atom_site_refinement_flags_adp
_atom_site_refinement_flags_occupancy
_atom_site_disorder_assembly
_atom_site_disorder_group
Cu1 Cu 0.46091(10) 0.58862(5) 0.24534(9) 0.0215(3) Uani 1 1 d . . . . .
P1 P 0.9348(3) 0.47107(13) 0.5241(2) 0.0192(6) Uani 1 1 d . . . . .
Si1 Si 0.6468(3) 0.51411(12) 0.3225(2) 0.0165(6) Uani 1 1 d . . . . .
N1 N 0.8085(7) 0.5364(3) 0.4490(6) 0.0149(17) Uani 1 1 d . . . . .
N2 N 0.6131(7) 0.4191(3) 0.3333(6) 0.0156(17) Uani 1 1 d . . . . .
N3 N 0.6860(7) 0.4643(3) 0.2055(6) 0.0166(16) Uani 1 1 d . . . . .
C1 C 0.6353(8) 0.4046(4) 0.2345(7) 0.017(2) Uani 1 1 d . . . . .
C2 C 0.6157(9) 0.3359(4) 0.1718(8) 0.018(2) Uani 1 1 d . . . . .
C3 C 0.4831(11) 0.3099(5) 0.0940(8) 0.033(3) Uani 1 1 d . . . . .
H3 H 0.396980 0.336964 0.074832 0.040 Uiso 1 1 calc R U . . .
C4 C 0.4729(12) 0.2442(5) 0.0426(9) 0.047(3) Uani 1 1 d . . . . .
H4 H 0.380066 0.225661 -0.010296 0.057 Uiso 1 1 calc R U . . .
C5 C 0.5968(12) 0.2064(5) 0.0685(9) 0.043(3) Uani 1 1 d . U . . .
H5 H 0.589702 0.161293 0.033205 0.052 Uiso 1 1 calc R U . . .
C6 C 0.7309(11) 0.2319(5) 0.1441(9) 0.038(3) Uani 1 1 d . . . . .
H6 H 0.816646 0.205045 0.160156 0.045 Uiso 1 1 calc R U . . .
C7 C 0.7418(10) 0.2971(4) 0.1974(8) 0.028(2) Uani 1 1 d . . . . .
H7 H 0.834817 0.315103 0.251038 0.033 Uiso 1 1 calc R U . . .
C8 C 0.5579(9) 0.3712(4) 0.4039(8) 0.019(2) Uani 1 1 d . . . . .
C9 C 0.5773(10) 0.4091(4) 0.5214(8) 0.036(3) Uani 1 1 d . . . . .
H9A H 0.681407 0.419405 0.569627 0.054 Uiso 1 1 calc R U . . .
H9B H 0.541544 0.379319 0.569787 0.054 Uiso 1 1 calc R U . . .
H9C H 0.521477 0.452854 0.500685 0.054 Uiso 1 1 calc R U . . .
C10 C 0.3961(9) 0.3577(5) 0.3300(9) 0.046(3) Uani 1 1 d . . . . .
H10A H 0.345614 0.402203 0.298847 0.069 Uiso 1 1 calc R U . . .
H10B H 0.355312 0.335409 0.382527 0.069 Uiso 1 1 calc R U . . .
H10C H 0.382520 0.326869 0.260665 0.069 Uiso 1 1 calc R U . . .
C11 C 0.6485(11) 0.3046(5) 0.4395(9) 0.049(3) Uani 1 1 d . . . . .
H11A H 0.624905 0.275424 0.366302 0.074 Uiso 1 1 calc R U . . .
H11B H 0.626004 0.278792 0.500294 0.074 Uiso 1 1 calc R U . . .
H11C H 0.752957 0.316487 0.474825 0.074 Uiso 1 1 calc R U . . .
C12 C 0.6699(9) 0.4826(4) 0.0785(7) 0.023(2) Uani 1 1 d . . . . .
C13 C 0.7250(9) 0.5571(4) 0.0860(8) 0.029(2) Uani 1 1 d . . . . .
H13A H 0.673058 0.587316 0.120771 0.044 Uiso 1 1 calc R U . . .
H13B H 0.707262 0.573541 0.003461 0.044 Uiso 1 1 calc R U . . .
H13C H 0.830399 0.558494 0.138762 0.044 Uiso 1 1 calc R U . . .
C14 C 0.5068(10) 0.4799(5) -0.0113(8) 0.040(3) Uani 1 1 d . . . . .
H14A H 0.470495 0.431902 -0.015839 0.060 Uiso 1 1 calc R U . . .
H14B H 0.495500 0.494871 -0.093118 0.060 Uiso 1 1 calc R U . . .
H14C H 0.450624 0.511107 0.017802 0.060 Uiso 1 1 calc R U . . .
C15 C 0.7599(10) 0.4345(4) 0.0342(8) 0.034(3) Uani 1 1 d . . . . .
H15A H 0.860816 0.431848 0.097281 0.051 Uiso 1 1 calc R U . . .
H15B H 0.759956 0.453128 -0.042050 0.051 Uiso 1 1 calc R U . . .
H15C H 0.716445 0.387566 0.018968 0.051 Uiso 1 1 calc R U . . .
C16 C 1.1042(8) 0.4882(4) 0.5022(8) 0.025(2) Uani 1 1 d . . . . .
H16 H 1.136168 0.537829 0.524045 0.030 Uiso 1 1 calc R U . . .
C17 C 1.0757(9) 0.4736(5) 0.3664(8) 0.034(2) Uani 1 1 d . . . . .
H17A H 1.059337 0.423378 0.349556 0.051 Uiso 1 1 calc R U . . .
H17B H 1.160829 0.488520 0.352376 0.051 Uiso 1 1 calc R U . . .
H17C H 0.988800 0.499578 0.311483 0.051 Uiso 1 1 calc R U . . .
C18 C 1.2237(9) 0.4384(5) 0.5840(9) 0.046(3) Uani 1 1 d . . . . .
H18A H 1.257637 0.452852 0.670097 0.069 Uiso 1 1 calc R U . . .
H18B H 1.306074 0.439449 0.560341 0.069 Uiso 1 1 calc R U . . .
H18C H 1.184241 0.390749 0.574292 0.069 Uiso 1 1 calc R U . . .
C19 C 0.9948(9) 0.4933(4) 0.6900(7) 0.024(2) Uani 1 1 d . . . . .
H19 H 0.903632 0.510012 0.696036 0.029 Uiso 1 1 calc R U . . .
C20 C 1.1047(10) 0.5523(4) 0.7453(8) 0.033(3) Uani 1 1 d . . . . .
H20A H 1.104509 0.566677 0.823886 0.050 Uiso 1 1 calc R U . . .
H20B H 1.077461 0.592203 0.688738 0.050 Uiso 1 1 calc R U . . .
H20C H 1.202899 0.536046 0.759043 0.050 Uiso 1 1 calc R U . . .
C21 C 1.0384(10) 0.4271(4) 0.7698(8) 0.039(3) Uani 1 1 d . . . . .
H21A H 1.133372 0.410229 0.775771 0.058 Uiso 1 1 calc R U . . .
H21B H 0.963978 0.390839 0.732265 0.058 Uiso 1 1 calc R U . . .
H21C H 1.045824 0.437961 0.852178 0.058 Uiso 1 1 calc R U . . .
C22 C 0.8227(8) 0.6086(4) 0.4963(7) 0.013(2) Uani 1 1 d . . . . .
C23 C 0.7620(8) 0.6275(4) 0.5801(7) 0.015(2) Uani 1 1 d . . . . .
C24 C 0.7908(9) 0.6925(4) 0.6339(8) 0.025(2) Uani 1 1 d . . . . .
H24 H 0.750668 0.704535 0.690542 0.030 Uiso 1 1 calc R U . . .
C25 C 0.8751(10) 0.7402(5) 0.6086(8) 0.031(2) Uani 1 1 d . . . . .
H25 H 0.895288 0.784383 0.648739 0.037 Uiso 1 1 calc R U . . .
C26 C 0.9303(10) 0.7243(5) 0.5256(9) 0.030(3) Uani 1 1 d . . . . .
H26 H 0.988995 0.757654 0.508075 0.036 Uiso 1 1 calc R U . . .
C27 C 0.9022(9) 0.6594(4) 0.4652(7) 0.017(2) Uani 1 1 d . . . . .
C28 C 0.6565(7) 0.5810(5) 0.6083(6) 0.017(2) Uani 1 1 d . . . . .
H28 H 0.660468 0.533253 0.575703 0.021 Uiso 1 1 calc R U . . .
C29 C 0.4998(9) 0.6070(5) 0.5434(7) 0.034(3) Uani 1 1 d . . . . .
H29A H 0.492167 0.653706 0.573978 0.050 Uiso 1 1 calc R U . . .
H29B H 0.433995 0.574809 0.559607 0.050 Uiso 1 1 calc R U . . .
H29C H 0.472197 0.609283 0.454665 0.050 Uiso 1 1 calc R U . . .
C30 C 0.6946(9) 0.5735(5) 0.7458(7) 0.034(3) Uani 1 1 d . . . . .
H30A H 0.799723 0.564189 0.790626 0.051 Uiso 1 1 calc R U . . .
H30B H 0.638703 0.534597 0.758373 0.051 Uiso 1 1 calc R U . . .
H30C H 0.669727 0.616878 0.776405 0.051 Uiso 1 1 calc R U . . .
C31 C 0.9480(8) 0.6510(4) 0.3595(7) 0.021(2) Uani 1 1 d . . . . .
H31 H 0.926706 0.601696 0.329084 0.025 Uiso 1 1 calc R U . . .
C32 C 1.1112(9) 0.6646(5) 0.3975(8) 0.035(3) Uani 1 1 d . . . . .
H32A H 1.138186 0.649751 0.331325 0.052 Uiso 1 1 calc R U . . .
H32B H 1.168827 0.638225 0.472429 0.052 Uiso 1 1 calc R U . . .
H32C H 1.131306 0.714724 0.413085 0.052 Uiso 1 1 calc R U . . .
C33 C 0.8575(10) 0.6993(4) 0.2548(8) 0.034(3) Uani 1 1 d . . . . .
H33A H 0.875971 0.747941 0.282826 0.052 Uiso 1 1 calc R U . . .
H33B H 0.753203 0.688587 0.228084 0.052 Uiso 1 1 calc R U . . .
H33C H 0.884758 0.692500 0.185930 0.052 Uiso 1 1 calc R U . . .
C34 C 0.2948(9) 0.6502(4) 0.1654(7) 0.019(2) Uani 1 1 d . . . . .
C35 C 0.3114(9) 0.7235(5) 0.1807(7) 0.020(2) Uani 1 1 d . . . . .
C36 C 0.1931(10) 0.7681(5) 0.1205(8) 0.030(3) Uani 1 1 d . . . . .
H36 H 0.206858 0.817158 0.132813 0.036 Uiso 1 1 calc R U . . .
C37 C 0.0580(11) 0.7433(5) 0.0443(8) 0.029(2) Uani 1 1 d . . . . .
C38 C 0.0402(9) 0.6710(5) 0.0292(7) 0.025(2) Uani 1 1 d . . . . .
H38 H -0.052875 0.652482 -0.023097 0.030 Uiso 1 1 calc R U . . .
C39 C 0.1572(11) 0.6256(5) 0.0896(9) 0.020(2) Uani 1 1 d . . . . .
C40 C 0.4584(10) 0.7554(4) 0.2586(8) 0.037(3) Uani 1 1 d . . . . .
H40A H 0.527948 0.744052 0.223226 0.056 Uiso 1 1 calc R U . . .
H40B H 0.494617 0.736593 0.342289 0.056 Uiso 1 1 calc R U . . .
H40C H 0.448257 0.806296 0.260944 0.056 Uiso 1 1 calc R U . . .
C41 C -0.0699(10) 0.7913(5) -0.0240(9) 0.054(3) Uani 1 1 d . . . . .
H41A H -0.109398 0.809082 0.032825 0.080 Uiso 1 1 calc R U . . .
H41B H -0.146470 0.765362 -0.090644 0.080 Uiso 1 1 calc R U . . .
H41C H -0.036950 0.830646 -0.058606 0.080 Uiso 1 1 calc R U . . .
C42 C 0.1288(10) 0.5478(5) 0.0766(9) 0.032(3) Uani 1 1 d . . . . .
H42A H 0.197410 0.525584 0.048508 0.047 Uiso 1 1 calc R U . . .
H42B H 0.028045 0.539208 0.016417 0.047 Uiso 1 1 calc R U . . .
H42C H 0.142606 0.528138 0.156268 0.047 Uiso 1 1 calc R U . . .

loop_
_atom_site_aniso_label
_atom_site_aniso_U_11
_atom_site_aniso_U_22
_atom_site_aniso_U_33
_atom_site_aniso_U_23
_atom_site_aniso_U_13
_atom_site_aniso_U_12
Cu1 0.0179(6) 0.0218(6) 0.0247(6) 0.0021(7) 0.0088(5) 0.0055(7)
P1 0.0133(14) 0.0198(15) 0.0240(16) 0.0010(13) 0.0073(12) 0.0039(13)
Si1 0.0173(14) 0.0125(14) 0.0203(15) 0.0012(12) 0.0084(12) 0.0008(12)
N1 0.009(4) 0.018(5) 0.015(4) 0.003(3) 0.002(4) 0.003(3)
N2 0.011(4) 0.018(4) 0.016(4) 0.000(3) 0.005(4) -0.001(3)
N3 0.019(4) 0.016(4) 0.018(4) -0.002(4) 0.011(4) -0.002(4)
C1 0.006(5) 0.021(6) 0.018(5) -0.008(4) 0.000(4) 0.001(4)
C2 0.017(5) 0.019(6) 0.019(6) -0.006(4) 0.006(5) -0.004(4)
C3 0.041(7) 0.028(6) 0.032(6) -0.013(5) 0.015(6) -0.013(5)
C4 0.057(8) 0.054(8) 0.026(7) -0.022(6) 0.012(6) -0.025(7)
C5 0.058(6) 0.034(5) 0.044(5) -0.011(4) 0.027(5) -0.007(5)
C6 0.054(8) 0.027(6) 0.054(7) 0.011(6) 0.044(7) 0.012(6)
C7 0.037(6) 0.017(6) 0.041(7) -0.002(5) 0.028(5) 0.004(5)
C8 0.029(6) 0.014(5) 0.025(6) 0.000(4) 0.022(5) -0.002(4)
C9 0.045(7) 0.028(6) 0.051(7) 0.001(5) 0.036(6) -0.013(5)
C10 0.029(6) 0.048(7) 0.073(9) -0.022(6) 0.033(6) -0.023(6)
C11 0.070(9) 0.025(6) 0.074(9) 0.020(6) 0.051(8) 0.006(6)
C12 0.030(6) 0.022(6) 0.018(5) 0.001(4) 0.010(5) -0.001(5)
C13 0.036(6) 0.032(6) 0.019(5) 0.003(4) 0.011(5) 0.000(5)
C14 0.036(6) 0.050(7) 0.020(6) 0.001(5) -0.003(5) -0.003(6)
C15 0.056(7) 0.033(6) 0.032(6) -0.006(5) 0.036(6) -0.004(5)
C16 0.011(5) 0.024(6) 0.034(6) 0.003(4) 0.005(5) 0.011(4)
C17 0.030(6) 0.041(6) 0.034(6) 0.002(5) 0.016(5) 0.013(6)
C18 0.017(6) 0.077(8) 0.044(7) 0.010(6) 0.012(5) 0.014(5)
C19 0.024(5) 0.028(6) 0.018(5) 0.008(4) 0.007(4) 0.013(5)
C20 0.043(6) 0.031(6) 0.017(5) -0.008(4) 0.004(5) 0.002(5)
C21 0.052(7) 0.035(6) 0.028(6) 0.014(5) 0.015(6) 0.012(6)
C22 0.011(4) 0.009(6) 0.016(5) 0.001(4) 0.003(4) 0.006(4)
C23 0.011(5) 0.017(5) 0.015(5) 0.009(4) 0.002(4) 0.007(4)
C24 0.023(6) 0.027(6) 0.030(6) -0.004(5) 0.017(5) 0.004(5)
C25 0.039(7) 0.018(6) 0.041(7) -0.013(5) 0.022(6) -0.002(5)
C26 0.032(6) 0.021(6) 0.039(7) -0.012(5) 0.017(6) -0.019(5)
C27 0.015(5) 0.013(5) 0.019(5) -0.007(4) 0.003(4) 0.001(4)
C28 0.017(4) 0.019(5) 0.020(5) -0.001(5) 0.012(4) 0.007(5)
C29 0.027(5) 0.049(8) 0.032(6) -0.003(5) 0.020(5) -0.005(5)
C30 0.041(6) 0.040(7) 0.030(6) 0.001(5) 0.023(5) -0.001(5)
C31 0.016(5) 0.027(6) 0.016(5) -0.001(4) 0.005(4) -0.008(4)
C32 0.029(6) 0.038(6) 0.048(7) -0.008(5) 0.027(6) -0.009(5)
C33 0.044(7) 0.029(6) 0.035(6) 0.003(5) 0.022(6) 0.001(5)
C34 0.027(6) 0.016(6) 0.018(5) 0.005(4) 0.012(5) 0.005(4)
C35 0.020(6) 0.025(6) 0.016(5) -0.004(4) 0.010(5) 0.000(5)
C36 0.033(7) 0.028(6) 0.035(7) 0.010(5) 0.021(6) 0.014(5)
C37 0.029(7) 0.038(7) 0.026(6) 0.008(5) 0.018(6) 0.023(5)
C38 0.006(5) 0.049(7) 0.015(5) 0.000(5) 0.000(4) 0.001(5)
C39 0.025(6) 0.021(6) 0.022(6) -0.002(5) 0.018(5) 0.001(5)
C40 0.042(7) 0.029(6) 0.043(7) -0.002(6) 0.020(6) 0.000(6)
C41 0.037(7) 0.061(8) 0.050(8) 0.017(6) 0.007(6) 0.034(6)
C42 0.015(6) 0.056(9) 0.020(6) 0.002(5) 0.004(5) 0.005(5)

loop_
_atom_type_symbol
_atom_type_description
_atom_type_scat_dispersion_real
_atom_type_scat_dispersion_imag
_atom_type_scat_source
C C 0.0033 0.0016 'International Tables Vol C Tables 4.2.6.8 and 6.1.1.4'
H H 0.0000 0.0000 'International Tables Vol C Tables 4.2.6.8 and 6.1.1.4'
Cu Cu 0.3201 1.2651 'International Tables Vol C Tables 4.2.6.8 and 6.1.1.4'
N N 0.0061 0.0033 'International Tables Vol C Tables 4.2.6.8 and 6.1.1.4'
P P 0.1023 0.0942 'International Tables Vol C Tables 4.2.6.8 and 6.1.1.4'
Si Si 0.0817 0.0704 'International Tables Vol C Tables 4.2.6.8 and 6.1.1.4'

loop_
_geom_angle_atom_site_label_1
_geom_angle_atom_site_label_2
_geom_angle_atom_site_label_3
_geom_angle
_geom_angle_site_symmetry_1
_geom_angle_site_symmetry_3
_geom_angle_publ_flag
C34 Cu1 Si1 175.5(3) . . ?
N1 P1 C16 108.3(3) . . ?
N1 P1 C19 103.2(3) . . ?
C16 P1 C19 101.7(4) . . ?
N1 Si1 Cu1 121.3(2) . . ?
N1 Si1 N2 107.9(3) . . ?
N1 Si1 N3 111.3(3) . . ?
N2 Si1 Cu1 120.6(2) . . ?
N2 Si1 N3 69.9(3) . . ?
N3 Si1 Cu1 114.8(2) . . ?
P1 N1 Si1 119.1(4) . . ?
C22 N1 P1 122.7(5) . . ?
C22 N1 Si1 117.8(5) . . ?
C1 N2 Si1 92.3(5) . . ?
C1 N2 C8 128.0(7) . . ?
C8 N2 Si1 139.1(5) . . ?
C1 N3 Si1 91.1(4) . . ?
C1 N3 C12 124.3(6) . . ?
C12 N3 Si1 132.3(5) . . ?
N2 C1 N3 105.9(7) . . ?
N2 C1 C2 127.0(7) . . ?
N3 C1 C2 127.0(7) . . ?
C3 C2 C1 123.7(8) . . ?
C3 C2 C7 119.9(8) . . ?
C7 C2 C1 116.5(8) . . ?
C2 C3 H3 119.8 . . ?
C2 C3 C4 120.3(10) . . ?
C4 C3 H3 119.8 . . ?
C3 C4 H4 120.3 . . ?
C5 C4 C3 119.4(10) . . ?
C5 C4 H4 120.3 . . ?
C4 C5 H5 119.3 . . ?
C4 C5 C6 121.3(10) . . ?
C6 C5 H5 119.3 . . ?
C5 C6 H6 120.2 . . ?
C5 C6 C7 119.6(9) . . ?
C7 C6 H6 120.2 . . ?
C2 C7 H7 120.3 . . ?
C6 C7 C2 119.4(9) . . ?
C6 C7 H7 120.3 . . ?
N2 C8 C9 107.2(6) . . ?
N2 C8 C10 109.5(7) . . ?
N2 C8 C11 110.6(6) . . ?
C10 C8 C9 108.3(6) . . ?
C10 C8 C11 113.1(8) . . ?
C11 C8 C9 108.0(7) . . ?
C8 C9 H9A 109.5 . . ?
C8 C9 H9B 109.5 . . ?
C8 C9 H9C 109.5 . . ?
H9A C9 H9B 109.5 . . ?
H9A C9 H9C 109.5 . . ?
H9B C9 H9C 109.5 . . ?
C8 C10 H10A 109.5 . . ?
C8 C10 H10B 109.5 . . ?
C8 C10 H10C 109.5 . . ?
H10A C10 H10B 109.5 . . ?
H10A C10 H10C 109.5 . . ?
H10B C10 H10C 109.5 . . ?
C8 C11 H11A 109.5 . . ?
C8 C11 H11B 109.5 . . ?
C8 C11 H11C 109.5 . . ?
H11A C11 H11B 109.5 . . ?
H11A C11 H11C 109.5 . . ?
H11B C11 H11C 109.5 . . ?
N3 C12 C13 106.1(6) . . ?
N3 C12 C14 109.4(6) . . ?
N3 C12 C15 112.4(7) . . ?
C13 C12 C14 109.2(7) . . ?
C13 C12 C15 109.4(6) . . ?
C15 C12 C14 110.3(7) . . ?
C12 C13 H13A 109.5 . . ?
C12 C13 H13B 109.5 . . ?
C12 C13 H13C 109.5 . . ?
H13A C13 H13B 109.5 . . ?
H13A C13 H13C 109.5 . . ?
H13B C13 H13C 109.5 . . ?
C12 C14 H14A 109.5 . . ?
C12 C14 H14B 109.5 . . ?
C12 C14 H14C 109.5 . . ?
H14A C14 H14B 109.5 . . ?
H14A C14 H14C 109.5 . . ?
H14B C14 H14C 109.5 . . ?
C12 C15 H15A 109.5 . . ?
C12 C15 H15B 109.5 . . ?
C12 C15 H15C 109.5 . . ?
H15A C15 H15B 109.5 . . ?
H15A C15 H15C 109.5 . . ?
H15B C15 H15C 109.5 . . ?
P1 C16 H16 110.1 . . ?
C17 C16 P1 109.7(5) . . ?
C17 C16 H16 110.1 . . ?
C18 C16 P1 108.7(6) . . ?
C18 C16 H16 110.1 . . ?
C18 C16 C17 108.1(7) . . ?
C16 C17 H17A 109.5 . . ?
C16 C17 H17B 109.5 . . ?
C16 C17 H17C 109.5 . . ?
H17A C17 H17B 109.5 . . ?
H17A C17 H17C 109.5 . . ?
H17B C17 H17C 109.5 . . ?
C16 C18 H18A 109.5 . . ?
C16 C18 H18B 109.5 . . ?
C16 C18 H18C 109.5 . . ?
H18A C18 H18B 109.5 . . ?
H18A C18 H18C 109.5 . . ?
H18B C18 H18C 109.5 . . ?
P1 C19 H19 104.5 . . ?
C20 C19 P1 119.0(5) . . ?
C20 C19 H19 104.5 . . ?
C20 C19 C21 111.9(7) . . ?
C21 C19 P1 110.8(6) . . ?
C21 C19 H19 104.5 . . ?
C19 C20 H20A 109.5 . . ?
C19 C20 H20B 109.5 . . ?
C19 C20 H20C 109.5 . . ?
H20A C20 H20B 109.5 . . ?
H20A C20 H20C 109.5 . . ?
H20B C20 H20C 109.5 . . ?
C19 C21 H21A 109.5 . . ?
C19 C21 H21B 109.5 . . ?
C19 C21 H21C 109.5 . . ?
H21A C21 H21B 109.5 . . ?
H21A C21 H21C 109.5 . . ?
H21B C21 H21C 109.5 . . ?
C23 C22 N1 120.4(6) . . ?
C27 C22 N1 121.4(6) . . ?
C27 C22 C23 118.1(7) . . ?
C22 C23 C28 123.4(7) . . ?
C24 C23 C22 119.5(7) . . ?
C24 C23 C28 117.0(7) . . ?
C23 C24 H24 119.0 . . ?
C25 C24 C23 122.1(8) . . ?
C25 C24 H24 119.0 . . ?
C24 C25 H25 120.2 . . ?
C26 C25 C24 119.5(8) . . ?
C26 C25 H25 120.2 . . ?
C25 C26 H26 119.3 . . ?
C25 C26 C27 121.3(8) . . ?
C27 C26 H26 119.3 . . ?
C22 C27 C26 119.3(7) . . ?
C22 C27 C31 123.3(7) . . ?
C26 C27 C31 117.1(7) . . ?
C23 C28 H28 107.5 . . ?
C23 C28 C30 114.0(7) . . ?
C29 C28 C23 111.3(7) . . ?
C29 C28 H28 107.5 . . ?
C29 C28 C30 108.7(6) . . ?
C30 C28 H28 107.5 . . ?
C28 C29 H29A 109.5 . . ?
C28 C29 H29B 109.5 . . ?
C28 C29 H29C 109.5 . . ?
H29A C29 H29B 109.5 . . ?
H29A C29 H29C 109.5 . . ?
H29B C29 H29C 109.5 . . ?
C28 C30 H30A 109.5 . . ?
C28 C30 H30B 109.5 . . ?
C28 C30 H30C 109.5 . . ?
H30A C30 H30B 109.5 . . ?
H30A C30 H30C 109.5 . . ?
H30B C30 H30C 109.5 . . ?
C27 C31 H31 108.0 . . ?
C27 C31 C32 113.1(7) . . ?
C32 C31 H31 108.0 . . ?
C33 C31 C27 109.7(6) . . ?
C33 C31 H31 108.0 . . ?
C33 C31 C32 109.9(7) . . ?
C31 C32 H32A 109.5 . . ?
C31 C32 H32B 109.5 . . ?
C31 C32 H32C 109.5 . . ?
H32A C32 H32B 109.5 . . ?
H32A C32 H32C 109.5 . . ?
H32B C32 H32C 109.5 . . ?
C31 C33 H33A 109.5 . . ?
C31 C33 H33B 109.5 . . ?
C31 C33 H33C 109.5 . . ?
H33A C33 H33B 109.5 . . ?
H33A C33 H33C 109.5 . . ?
H33B C33 H33C 109.5 . . ?
C35 C34 Cu1 120.5(7) . . ?
C39 C34 Cu1 122.5(7) . . ?
C39 C34 C35 117.0(8) . . ?
C34 C35 C40 120.9(8) . . ?
C36 C35 C34 120.7(9) . . ?
C36 C35 C40 118.3(8) . . ?
C35 C36 H36 119.1 . . ?
C37 C36 C35 121.8(9) . . ?
C37 C36 H36 119.1 . . ?
C36 C37 C38 117.9(9) . . ?
C36 C37 C41 122.3(9) . . ?
C38 C37 C41 119.8(9) . . ?
C37 C38 H38 119.5 . . ?
C39 C38 C37 121.0(9) . . ?
C39 C38 H38 119.5 . . ?
C34 C39 C38 121.6(9) . . ?
C34 C39 C42 119.8(9) . . ?
C38 C39 C42 118.6(10) . . ?
C35 C40 H40A 109.5 . . ?
C35 C40 H40B 109.5 . . ?
C35 C40 H40C 109.5 . . ?
H40A C40 H40B 109.5 . . ?
H40A C40 H40C 109.5 . . ?
H40B C40 H40C 109.5 . . ?
C37 C41 H41A 109.5 . . ?
C37 C41 H41B 109.5 . . ?
C37 C41 H41C 109.5 . . ?
H41A C41 H41B 109.5 . . ?
H41A C41 H41C 109.5 . . ?
H41B C41 H41C 109.5 . . ?
C39 C42 H42A 109.5 . . ?
C39 C42 H42B 109.5 . . ?
C39 C42 H42C 109.5 . . ?
H42A C42 H42B 109.5 . . ?
H42A C42 H42C 109.5 . . ?
H42B C42 H42C 109.5 . . ?

loop_
_geom_bond_atom_site_label_1
_geom_bond_atom_site_label_2
_geom_bond_distance
_geom_bond_site_symmetry_2
_geom_bond_publ_flag
Cu1 Si1 2.219(3) . ?
Cu1 C34 1.936(8) . ?
P1 N1 1.738(7) . ?
P1 C16 1.855(7) . ?
P1 C19 1.867(8) . ?
Si1 N1 1.748(7) . ?
Si1 N2 1.861(6) . ?
Si1 N3 1.867(6) . ?
N1 C22 1.477(9) . ?
N2 C1 1.322(9) . ?
N2 C8 1.500(9) . ?
N3 C1 1.352(9) . ?
N3 C12 1.502(9) . ?
C1 C2 1.484(11) . ?
C2 C3 1.361(11) . ?
C2 C7 1.387(11) . ?
C3 H3 0.9500 . ?
C3 C4 1.382(12) . ?
C4 H4 0.9500 . ?
C4 C5 1.357(12) . ?
C5 H5 0.9500 . ?
C5 C6 1.361(12) . ?
C6 H6 0.9500 . ?
C6 C7 1.383(11) . ?
C7 H7 0.9500 . ?
C8 C9 1.520(10) . ?
C8 C10 1.513(11) . ?
C8 C11 1.519(11) . ?
C9 H9A 0.9800 . ?
C9 H9B 0.9800 . ?
C9 H9C 0.9800 . ?
C10 H10A 0.9800 . ?
C10 H10B 0.9800 . ?
C10 H10C 0.9800 . ?
C11 H11A 0.9800 . ?
C11 H11B 0.9800 . ?
C11 H11C 0.9800 . ?
C12 C13 1.516(10) . ?
C12 C14 1.539(11) . ?
C12 C15 1.531(10) . ?
C13 H13A 0.9800 . ?
C13 H13B 0.9800 . ?
C13 H13C 0.9800 . ?
C14 H14A 0.9800 . ?
C14 H14B 0.9800 . ?
C14 H14C 0.9800 . ?
C15 H15A 0.9800 . ?
C15 H15B 0.9800 . ?
C15 H15C 0.9800 . ?
C16 H16 1.0000 . ?
C16 C17 1.553(10) . ?
C16 C18 1.525(11) . ?
C17 H17A 0.9800 . ?
C17 H17B 0.9800 . ?
C17 H17C 0.9800 . ?
C18 H18A 0.9800 . ?
C18 H18B 0.9800 . ?
C18 H18C 0.9800 . ?
C19 H19 1.0000 . ?
C19 C20 1.523(10) . ?
C19 C21 1.534(10) . ?
C20 H20A 0.9800 . ?
C20 H20B 0.9800 . ?
C20 H20C 0.9800 . ?
C21 H21A 0.9800 . ?
C21 H21B 0.9800 . ?
C21 H21C 0.9800 . ?
C22 C23 1.421(9) . ?
C22 C27 1.402(10) . ?
C23 C24 1.373(10) . ?
C23 C28 1.524(10) . ?
C24 H24 0.9500 . ?
C24 C25 1.362(10) . ?
C25 H25 0.9500 . ?
C25 C26 1.359(10) . ?
C26 H26 0.9500 . ?
C26 C27 1.402(11) . ?
C27 C31 1.525(9) . ?
C28 H28 1.0000 . ?
C28 C29 1.518(10) . ?
C28 C30 1.533(9) . ?
C29 H29A 0.9800 . ?
C29 H29B 0.9800 . ?
C29 H29C 0.9800 . ?
C30 H30A 0.9800 . ?
C30 H30B 0.9800 . ?
C30 H30C 0.9800 . ?
C31 H31 1.0000 . ?
C31 C32 1.529(10) . ?
C31 C33 1.516(10) . ?
C32 H32A 0.9800 . ?
C32 H32B 0.9800 . ?
C32 H32C 0.9800 . ?
C33 H33A 0.9800 . ?
C33 H33B 0.9800 . ?
C33 H33C 0.9800 . ?
C34 C35 1.413(10) . ?
C34 C39 1.381(12) . ?
C35 C36 1.395(11) . ?
C35 C40 1.507(11) . ?
C36 H36 0.9500 . ?
C36 C37 1.364(12) . ?
C37 C38 1.395(12) . ?
C37 C41 1.511(11) . ?
C38 H38 0.9500 . ?
C38 C39 1.395(12) . ?
C39 C42 1.510(10) . ?
C40 H40A 0.9800 . ?
C40 H40B 0.9800 . ?
C40 H40C 0.9800 . ?
C41 H41A 0.9800 . ?
C41 H41B 0.9800 . ?
C41 H41C 0.9800 . ?
C42 H42A 0.9800 . ?
C42 H42B 0.9800 . ?
C42 H42C 0.9800 . ?

loop_
_geom_torsion_atom_site_label_1
_geom_torsion_atom_site_label_2
_geom_torsion_atom_site_label_3
_geom_torsion_atom_site_label_4
_geom_torsion
_geom_torsion_site_symmetry_1
_geom_torsion_site_symmetry_2
_geom_torsion_site_symmetry_3
_geom_torsion_site_symmetry_4
_geom_torsion_publ_flag
Cu1 Si1 N1 P1 167.3(2) . . . . ?
Cu1 Si1 N1 C22 -5.3(6) . . . . ?
Cu1 Si1 N2 C1 101.3(4) . . . . ?
Cu1 Si1 N2 C8 -69.0(9) . . . . ?
Cu1 Si1 N3 C1 -109.2(4) . . . . ?
Cu1 Si1 N3 C12 31.9(7) . . . . ?
Cu1 C34 C35 C36 178.1(6) . . . . ?
Cu1 C34 C35 C40 0.4(10) . . . . ?
Cu1 C34 C39 C38 -177.5(6) . . . . ?
Cu1 C34 C39 C42 6.0(12) . . . . ?
P1 N1 C22 C23 -88.3(8) . . . . ?
P1 N1 C22 C27 88.4(8) . . . . ?
Si1 N1 C22 C23 84.0(8) . . . . ?
Si1 N1 C22 C27 -99.3(8) . . . . ?
Si1 N2 C1 N3 8.4(6) . . . . ?
Si1 N2 C1 C2 -174.4(8) . . . . ?
Si1 N2 C8 C9 -22.1(11) . . . . ?
Si1 N2 C8 C10 95.2(9) . . . . ?
Si1 N2 C8 C11 -139.6(7) . . . . ?
Si1 N3 C1 N2 -8.4(6) . . . . ?
Si1 N3 C1 C2 174.4(8) . . . . ?
Si1 N3 C12 C13 42.5(9) . . . . ?
Si1 N3 C12 C14 -75.2(9) . . . . ?
Si1 N3 C12 C15 162.0(6) . . . . ?
N1 P1 C16 C17 -70.9(6) . . . . ?
N1 P1 C16 C18 171.1(6) . . . . ?
N1 P1 C19 C20 -77.9(6) . . . . ?
N1 P1 C19 C21 150.2(6) . . . . ?
N1 Si1 N2 C1 -113.0(5) . . . . ?
N1 Si1 N2 C8 76.7(9) . . . . ?
N1 Si1 N3 C1 108.1(5) . . . . ?
N1 Si1 N3 C12 -110.7(7) . . . . ?
N1 C22 C23 C24 172.5(7) . . . . ?
N1 C22 C23 C28 -11.7(11) . . . . ?
N1 C22 C27 C26 -171.1(8) . . . . ?
N1 C22 C27 C31 15.1(12) . . . . ?
N2 Si1 N1 P1 22.0(5) . . . . ?
N2 Si1 N1 C22 -150.6(5) . . . . ?
N2 Si1 N3 C1 6.1(5) . . . . ?
N2 Si1 N3 C12 147.3(7) . . . . ?
N2 C1 C2 C3 79.0(12) . . . . ?
N2 C1 C2 C7 -100.2(10) . . . . ?
N3 Si1 N1 P1 -52.8(5) . . . . ?
N3 Si1 N1 C22 134.6(5) . . . . ?
N3 Si1 N2 C1 -6.3(5) . . . . ?
N3 Si1 N2 C8 -176.5(9) . . . . ?
N3 C1 C2 C3 -104.4(10) . . . . ?
N3 C1 C2 C7 76.5(11) . . . . ?
C1 N2 C8 C9 170.3(7) . . . . ?
C1 N2 C8 C10 -72.5(10) . . . . ?
C1 N2 C8 C11 52.7(11) . . . . ?
C1 N3 C12 C13 173.1(7) . . . . ?
C1 N3 C12 C14 55.4(10) . . . . ?
C1 N3 C12 C15 -67.4(9) . . . . ?
C1 C2 C3 C4 -177.5(8) . . . . ?
C1 C2 C7 C6 178.6(7) . . . . ?
C2 C3 C4 C5 -1.3(14) . . . . ?
C3 C2 C7 C6 -0.6(12) . . . . ?
C3 C4 C5 C6 0.0(14) . . . . ?
C4 C5 C6 C7 1.0(14) . . . . ?
C5 C6 C7 C2 -0.7(13) . . . . ?
C7 C2 C3 C4 1.6(13) . . . . ?
C8 N2 C1 N3 -179.6(7) . . . . ?
C8 N2 C1 C2 -2.4(13) . . . . ?
C12 N3 C1 N2 -154.2(7) . . . . ?
C12 N3 C1 C2 28.6(12) . . . . ?
C16 P1 N1 Si1 114.4(4) . . . . ?
C16 P1 N1 C22 -73.4(6) . . . . ?
C16 P1 C19 C20 34.2(7) . . . . ?
C16 P1 C19 C21 -97.6(7) . . . . ?
C19 P1 N1 Si1 -138.4(4) . . . . ?
C19 P1 N1 C22 33.9(6) . . . . ?
C19 P1 C16 C17 -179.2(6) . . . . ?
C19 P1 C16 C18 62.8(7) . . . . ?
C22 C23 C24 C25 0.7(13) . . . . ?
C22 C23 C28 C29 -103.4(9) . . . . ?
C22 C23 C28 C30 133.2(8) . . . . ?
C22 C27 C31 C32 -128.8(8) . . . . ?
C22 C27 C31 C33 108.2(9) . . . . ?
C23 C22 C27 C26 5.8(12) . . . . ?
C23 C22 C27 C31 -168.0(7) . . . . ?
C23 C24 C25 C26 1.6(14) . . . . ?
C24 C23 C28 C29 72.5(9) . . . . ?
C24 C23 C28 C30 -51.0(10) . . . . ?
C24 C25 C26 C27 0.0(15) . . . . ?
C25 C26 C27 C22 -3.7(14) . . . . ?
C25 C26 C27 C31 170.5(8) . . . . ?
C26 C27 C31 C32 57.2(10) . . . . ?
C26 C27 C31 C33 -65.8(10) . . . . ?
C27 C22 C23 C24 -4.4(11) . . . . ?
C27 C22 C23 C28 171.4(7) . . . . ?
C28 C23 C24 C25 -175.4(8) . . . . ?
C34 C35 C36 C37 -0.6(12) . . . . ?
C35 C34 C39 C38 1.0(12) . . . . ?
C35 C34 C39 C42 -175.5(7) . . . . ?
C35 C36 C37 C38 0.9(12) . . . . ?
C35 C36 C37 C41 -178.3(7) . . . . ?
C36 C37 C38 C39 -0.3(12) . . . . ?
C37 C38 C39 C34 -0.7(13) . . . . ?
C37 C38 C39 C42 175.9(8) . . . . ?
C39 C34 C35 C36 -0.4(11) . . . . ?
C39 C34 C35 C40 -178.2(7) . . . . ?
C40 C35 C36 C37 177.3(8) . . . . ?
C41 C37 C38 C39 179.0(7) . . . . ?
